data_4321772
loop_
_publ_author_name
'F. Albert Cotton'
'Evgeny V. Dikarev'
'Santiago Herrero'

_publ_section_title
;
 Mixed Chloride/Amine Complexes of Dimolybdenum(II,II). 2. Reactions of
 Mo2Cl4(NHEt2)4 with Monodentate and Bidentate Phosphines. New Type of
 Compounds Mo2Cl4(diphosphine)4
;
_journal_name_full 'Inorganic Chemistry'
_journal_page_first 490
_journal_page_last 495
_journal_paper_doi 10.1021/ic980972w
_journal_volume 38
_journal_year 1999
_chemical_compound_source synthesized
_chemical_formula_analytical 'not measured'
_chemical_formula_moiety
;
 Mo2 Cl4 ((C H3)2 P C H2 P (C H3)2)4
;
_chemical_formula_structural Mo2Cl4(\h1-dmpm)4
_chemical_formula_sum 'C20 H56 Cl4 Mo2 P8'
_chemical_formula_weight 878.09
_chemical_melting_point ?
_chemical_name_systematic
; 
 Tetrachloro-tetrakis(bis(dimethylphosphino)methane-P)-
 -di-molybdenum(II)
;
_space_group_IT_number 181
_symmetry_cell_setting hexagonal
_symmetry_space_group_name_Hall 'P 64 2 (0 0 2)'
_symmetry_space_group_name_H-M 'P 64 2 2'
_atom_sites_solution_hydrogens geom
_atom_sites_solution_primary direct
_atom_sites_solution_secondary difmap
_audit_creation_method SHELXL
_cell_angle_alpha 90.00
_cell_angle_beta 90.00
_cell_angle_gamma 120.00
_cell_formula_units_Z 3
_cell_length_a 12.396(1)
_cell_length_b 12.396(1)
_cell_length_c 21.960(2)
_cell_measurement_reflns_used 25
_cell_measurement_temperature 293(2)
_cell_measurement_theta_max 38.62
_cell_measurement_theta_min 29.49
_cell_volume 2922.3(4)
_computing_cell_refinement 'TEXAN-TEXRAY (1985)'
_computing_data_collection 'TEXAN-TEXRAY (1985)'
_computing_data_reduction 'TEXAN-TEXRAY (1985)'
_computing_molecular_graphics 'SHELXTL V.5 (Siemens, 1994)'
_computing_publication_material CIFTAB
_computing_structure_refinement 'SHELXL-93 (Sheldrick, 1993)'
_computing_structure_solution 'SHELXTL V.5 (Siemens, 1994)'
_diffrn_ambient_temperature 293(2)
_diffrn_measurement_device 'Rigaku AFC5'
_diffrn_measurement_method \w--2\q
_diffrn_radiation_monochromator graphite
_diffrn_radiation_source 'fine-focus sealed tube'
_diffrn_radiation_type CuK\a
_diffrn_radiation_wavelength 1.54184
_diffrn_reflns_av_R_equivalents 0.0544
_diffrn_reflns_av_sigmaI/netI 0.0544
_diffrn_reflns_limit_h_max 12
_diffrn_reflns_limit_h_min 0
_diffrn_reflns_limit_k_max 12
_diffrn_reflns_limit_k_min 0
_diffrn_reflns_limit_l_max 24
_diffrn_reflns_limit_l_min -24
_diffrn_reflns_number 3354
_diffrn_reflns_theta_max 59.99
_diffrn_reflns_theta_min 4.12
_diffrn_standards_decay_% 0
_diffrn_standards_interval_count 250
_diffrn_standards_number 3
_exptl_absorpt_coefficient_mu 10.988
_exptl_absorpt_correction_T_max 1.0000
_exptl_absorpt_correction_T_min 0.2100
_exptl_absorpt_correction_type 'empirical via \y scans'
_exptl_crystal_colour red
_exptl_crystal_density_diffrn 1.497
_exptl_crystal_density_meas ?
_exptl_crystal_density_method none
_exptl_crystal_description plate-shaped
_exptl_crystal_F_000 1344
_exptl_crystal_size_max 0.60
_exptl_crystal_size_mid 0.40
_exptl_crystal_size_min 0.05
_refine_diff_density_max 0.596
_refine_diff_density_min -0.581
_refine_diff_density_rms 0.067
_refine_ls_abs_structure_details 'Flack H D (1983), Acta Cryst. A39, 876-881'
_refine_ls_abs_structure_Flack 0.02(3)
_refine_ls_extinction_coef 0.00054(10)
_refine_ls_extinction_expression Fc^*^=kFc[1+0.001xFc^2^\l^3^/sin(2\q)]^-1/4^
_refine_ls_extinction_method SHELXL
_refine_ls_goodness_of_fit_all 1.088
_refine_ls_goodness_of_fit_obs 1.096
_refine_ls_hydrogen_treatment noref
_refine_ls_matrix_type full
_refine_ls_number_parameters 79
_refine_ls_number_reflns 1464
_refine_ls_number_restraints 0
_refine_ls_restrained_S_all 1.088
_refine_ls_restrained_S_obs 1.096
_refine_ls_R_factor_all 0.0373
_refine_ls_R_factor_obs 0.0335
_refine_ls_shift/esd_max 0.001
_refine_ls_shift/esd_mean 0.000
_refine_ls_structure_factor_coef Fsqd
_refine_ls_weighting_details 'w=1/[\s^2^(Fo^2^)+(0.0546P)^2^+0.2209P] where P=(Fo^2^+2Fc^2^)/3'
_refine_ls_weighting_scheme calc
_refine_ls_wR_factor_all 0.0918
_refine_ls_wR_factor_obs 0.0891
_reflns_number_observed 1364
_reflns_number_total 1464
_reflns_observed_criterion >2sigma(I)
_cod_data_source_file ic980972w_2.cif
_cod_data_source_block Mo2Cl4(\h1-dmpm)4
_cod_depositor_comments
;
The following automatic conversions were performed:

'_chemical_melting_point' value 'not measured' was changed to '?' -
the value is undefined or not given.

Automatic conversion script
Id: cif_fix_values 1673 2011-04-08 12:14:43Z adriana 

The following automatic conversions were performed:

'_exptl_crystal_density_meas' value 'not measured' was changed to '?'
- the value is perceived as not measured.

Automatic conversion script
Id: cif_fix_values 3008 2015-01-20 13:52:24Z robertas 

The following automatic conversions were performed:

'_refine_ls_weighting_scheme' value 'calc
w=1/[\s^2^(Fo^2^)+(0.0546P)^2^+0.2209P] where P=(Fo^2^+2Fc^2^)/3' was
changed to 'calc'. New tag '_refine_ls_weighting_details' was
created. The value of the new tag was set to
'w=1/[\s^2^(Fo^2^)+(0.0546P)^2^+0.2209P] where P=(Fo^2^+2Fc^2^)/3'.

Automatic conversion script
Id: cif_fix_values 3143 2015-03-26 13:38:13Z robertas 
;
_cod_database_code 4321772

loop_
_symmetry_equiv_pos_as_xyz
'x, y, z'
'-y, x-y, z+1/3'
'-x+y, -x, z+2/3'
'-x, -y, z'
'y, -x+y, z+1/3'
'x-y, x, z+2/3'
'y, x, -z+1/3'
'x-y, -y, -z'
'-x, -x+y, -z+2/3'
'-y, -x, -z+1/3'
'-x+y, y, -z'
'x, x-y, -z+2/3'

loop_
_atom_site_aniso_label
_atom_site_aniso_U_11
_atom_site_aniso_U_22
_atom_site_aniso_U_33
_atom_site_aniso_U_23
_atom_site_aniso_U_13
_atom_site_aniso_U_12
Mo1 0.0323(3) 0.0323(3) 0.0273(3) -0.0011(2) -0.0011(2) 0.0118(3)
Cl1 0.0405(7) 0.0574(9) 0.0413(6) 0.0020(6) 0.0073(5) 0.0192(7)
P1 0.0412(8) 0.0367(7) 0.0337(6) -0.0046(5) -0.0027(5) 0.0162(6)
P2 0.0576(9) 0.0440(8) 0.0370(7) -0.0106(6) -0.0072(6) 0.0295(7)
C1 0.048(3) 0.043(3) 0.049(3) 0.001(2) -0.002(3) 0.005(3)
C2 0.072(5) 0.070(4) 0.055(3) -0.010(3) -0.010(3) 0.047(4)
C3 0.053(3) 0.036(3) 0.033(2) -0.004(2) -0.001(2) 0.016(2)
C4 0.061(4) 0.060(4) 0.075(4) -0.010(3) -0.019(3) 0.029(3)
C5 0.104(6) 0.063(4) 0.036(3) -0.001(3) 0.000(3) 0.037(4)

loop_
_atom_site_label
_atom_site_type_symbol
_atom_site_fract_x
_atom_site_fract_y
_atom_site_fract_z
_atom_site_U_iso_or_equiv
_atom_site_thermal_displace_type
_atom_site_occupancy
_atom_site_calc_flag
_atom_site_refinement_flags
_atom_site_disorder_group
Mo1 Mo 0.54975(3) 0.45025(3) 0.1667 0.0326(2) Uani 1 d S .
Cl1 Cl 0.71871(12) 0.53435(13) 0.09417(5) 0.0488(4) Uani 1 d . .
P1 P 0.43434(12) 0.28063(12) 0.08714(5) 0.0386(3) Uani 1 d . .
P2 P 0.36906(14) 0.21430(13) -0.05266(6) 0.0444(4) Uani 1 d . .
C1 C 0.2750(5) 0.1602(5) 0.1033(2) 0.0545(15) Uani 1 d . .
H1A H 0.2699(5) 0.1305(5) 0.1442(2) 0.082 Uiso 1 calc R .
H1B H 0.2503(5) 0.0924(5) 0.0753(2) 0.082 Uiso 1 calc R .
H1C H 0.2207(5) 0.1941(5) 0.0991(2) 0.082 Uiso 1 calc R .
C2 C 0.5140(6) 0.1909(6) 0.0816(3) 0.061(2) Uani 1 d . .
H2A H 0.6006(6) 0.2459(6) 0.0730(3) 0.091 Uiso 1 calc R .
H2B H 0.4774(6) 0.1307(6) 0.0494(3) 0.091 Uiso 1 calc R .
H2C H 0.5058(6) 0.1487(6) 0.1194(3) 0.091 Uiso 1 calc R .
C3 C 0.4339(5) 0.3304(4) 0.0092(2) 0.0434(12) Uani 1 d . .
H3A H 0.5195(5) 0.3896(4) -0.0016(2) 0.052 Uiso 1 calc R .
H3B H 0.3888(5) 0.3756(4) 0.0091(2) 0.052 Uiso 1 calc R .
C4 C 0.2051(6) 0.1743(6) -0.0522(3) 0.066(2) Uani 1 d . .
H4A H 0.1614(6) 0.1142(6) -0.0207(3) 0.099 Uiso 1 calc R .
H4B H 0.1680(6) 0.1397(6) -0.0909(3) 0.099 Uiso 1 calc R .
H4C H 0.2001(6) 0.2479(6) -0.0446(3) 0.099 Uiso 1 calc R .
C5 C 0.4216(8) 0.3265(6) -0.1158(2) 0.070(2) Uani 1 d . .
H5A H 0.5089(8) 0.3584(6) -0.1229(2) 0.105 Uiso 1 calc R .
H5B H 0.4078(8) 0.3939(6) -0.1057(2) 0.105 Uiso 1 calc R .
H5C H 0.3757(8) 0.2857(6) -0.1520(2) 0.105 Uiso 1 calc R .

loop_
_atom_type_symbol
_atom_type_description
_atom_type_scat_dispersion_real
_atom_type_scat_dispersion_imag
_atom_type_scat_source
C C 0.0181 0.0091 'International Tables Vol C Tables 4.2.6.8 and 6.1.1.4'
H H 0.0000 0.0000 'International Tables Vol C Tables 4.2.6.8 and 6.1.1.4'
P P 0.2955 0.4335 'International Tables Vol C Tables 4.2.6.8 and 6.1.1.4'
Cl Cl 0.3639 0.7018 'International Tables Vol C Tables 4.2.6.8 and 6.1.1.4'
Mo Mo -0.0483 2.7339 'International Tables Vol C Tables 4.2.6.8 and 6.1.1.4'

loop_
_geom_angle_atom_site_label_1
_geom_angle_atom_site_label_2
_geom_angle_atom_site_label_3
_geom_angle
_geom_angle_site_symmetry_1
_geom_angle_site_symmetry_3
_geom_angle_publ_flag
Mo1 Mo1 Cl1 112.17(4) 4_665 10_665 n
Mo1 Mo1 Cl1 112.17(4) 4_665 . y
Cl1 Mo1 Cl1 135.65(8) 10_665 . y
Mo1 Mo1 P1 103.18(3) 4_665 10_665 n
Cl1 Mo1 P1 84.98(4) 10_665 10_665 n
Cl1 Mo1 P1 85.15(4) . 10_665 y
Mo1 Mo1 P1 103.18(3) 4_665 . y
Cl1 Mo1 P1 85.15(4) 10_665 . n
Cl1 Mo1 P1 84.98(4) . . y
P1 Mo1 P1 153.63(7) 10_665 . y
C1 P1 C3 106.0(2) . . n
C1 P1 C2 102.1(3) . . n
C3 P1 C2 103.8(3) . . n
C1 P1 Mo1 118.3(2) . . n
C3 P1 Mo1 117.4(2) . . n
C2 P1 Mo1 107.3(2) . . n
C4 P2 C5 97.7(3) . . n
C4 P2 C3 101.4(3) . . n
C5 P2 C3 96.6(2) . . n
P1 C3 P2 120.1(3) . . n

loop_
_geom_bond_atom_site_label_1
_geom_bond_atom_site_label_2
_geom_bond_distance
_geom_bond_site_symmetry_2
_geom_bond_publ_flag
Mo1 Mo1 2.1365(11) 4_665 y
Mo1 Cl1 2.4133(12) 10_665 n
Mo1 Cl1 2.4133(12) . y
Mo1 P1 2.5513(12) 10_665 n
Mo1 P1 2.5513(12) . y
P1 C1 1.819(5) . n
P1 C3 1.821(5) . n
P1 C2 1.823(6) . n
P2 C4 1.836(6) . n
P2 C5 1.837(6) . n
P2 C3 1.844(5) . n

loop_
_geom_torsion_atom_site_label_1
_geom_torsion_atom_site_label_2
_geom_torsion_atom_site_label_3
_geom_torsion_atom_site_label_4
_geom_torsion
_geom_torsion_site_symmetry_1
_geom_torsion_site_symmetry_2
_geom_torsion_site_symmetry_3
_geom_torsion_site_symmetry_4
_geom_torsion_publ_flag
P1 Mo1 Mo1 P1 -90.66(6) . . 4_665 4_665 n
P1 Mo1 Mo1 Cl1 -0.76(4) . . 4_665 4_665 y
P1 Mo1 Mo1 P1 89.34(6) . . 4_665 7 n
P1 Mo1 Mo1 Cl1 179.24(4) . . 4_665 7 n
Cl1 Mo1 Mo1 P1 -0.76(4) . . 4_665 4_665 n
Cl1 Mo1 Mo1 Cl1 89.15(6) . . 4_665 4_665 n
Cl1 Mo1 Mo1 P1 179.24(4) . . 4_665 7 n
Cl1 Mo1 Mo1 Cl1 -90.85(6) . . 4_665 7 n
P1 Mo1 Mo1 P1 89.34(6) 10_665 . 4_665 4_665 n
P1 Mo1 Mo1 Cl1 179.24(4) 10_665 . 4_665 4_665 n
P1 Mo1 Mo1 P1 -90.66(6) 10_665 . 4_665 7 n
P1 Mo1 Mo1 Cl1 -0.76(4) 10_665 . 4_665 7 n
Cl1 Mo1 Mo1 P1 179.24(4) 10_665 . 4_665 4_665 n
Cl1 Mo1 Mo1 Cl1 -90.85(6) 10_665 . 4_665 4_665 n
Cl1 Mo1 Mo1 P1 -0.76(4) 10_665 . 4_665 7 n
Cl1 Mo1 Mo1 Cl1 89.15(6) 10_665 . 4_665 7 n
